data_4023480
loop_
_publ_author_name
'Yu-Chang Chang'
'Yu-Da Chen'
'Chih-Hsin Chen'
'Yuh-Sheng Wen'
'Jiann T. Lin'
'Hsing-Yin Chen'
'Ming-Yu Kuo'
'Ito Chao'

_publ_section_title
;
 Crystal Engineering for \p-\p Stacking via Interaction between
 Electron-Rich and Electron-Deficient Heteroaromatics
;
_journal_name_full 'Journal of Organic Chemistry'
_journal_page_first 4608
_journal_page_last 4614
_journal_paper_doi 10.1021/jo800546j
_journal_volume 73
_journal_year 2008
_chemical_formula_moiety 'C13 H7 N S3'
_chemical_formula_sum 'C13 H7 N S3'
_chemical_formula_weight 273.38
_chemical_name_systematic
;
 ?
;
_space_group_IT_number 14
_symmetry_cell_setting monoclinic
_symmetry_space_group_name_Hall '-P 2yn'
_symmetry_space_group_name_H-M 'P 1 21/n 1'
_atom_sites_solution_hydrogens geom
_atom_sites_solution_primary direct
_atom_sites_solution_secondary difmap
_audit_creation_method SHELXL-97
_cell_angle_alpha 90.00
_cell_angle_beta 104.255(2)
_cell_angle_gamma 90.00
_cell_formula_units_Z 4
_cell_length_a 13.6857(5)
_cell_length_b 6.0341(2)
_cell_length_c 14.1529(5)
_cell_measurement_reflns_used 2768
_cell_measurement_temperature 100.0(1)
_cell_measurement_theta_max 31.39
_cell_measurement_theta_min 2.38
_cell_volume 1132.77(7)
_computing_cell_refinement 'Bruker SMART'
_computing_data_collection 'Bruker SMART'
_computing_data_reduction 'Bruker SAINT'
_computing_molecular_graphics 'Ortep-3 for Windows (Farrugia, 1997)'
_computing_publication_material 'WinGX publication routines (Farrugia, 1999)'
_computing_structure_refinement 'SHELXL-97 (Sheldrick, 1997)'
_computing_structure_solution 'SHELXS-97 (Sheldrick, 1997)'
_diffrn_ambient_temperature 100.0(1)
_diffrn_measured_fraction_theta_full 0.999
_diffrn_measured_fraction_theta_max 0.999
_diffrn_measurement_device_type 'CCD area detector'
_diffrn_measurement_method 'phi and omega scans'
_diffrn_radiation_monochromator graphite
_diffrn_radiation_source 'fine-focus sealed tube'
_diffrn_radiation_type MoK\a
_diffrn_radiation_wavelength 0.71073
_diffrn_reflns_av_R_equivalents 0.0440
_diffrn_reflns_av_sigmaI/netI 0.0442
_diffrn_reflns_limit_h_max 16
_diffrn_reflns_limit_h_min -16
_diffrn_reflns_limit_k_max 7
_diffrn_reflns_limit_k_min -7
_diffrn_reflns_limit_l_max 16
_diffrn_reflns_limit_l_min -16
_diffrn_reflns_number 8690
_diffrn_reflns_theta_full 25.03
_diffrn_reflns_theta_max 25.03
_diffrn_reflns_theta_min 1.85
_exptl_absorpt_coefficient_mu 0.625
_exptl_absorpt_correction_T_max 0.9996
_exptl_absorpt_correction_T_min 0.8566
_exptl_absorpt_correction_type multi-scan
_exptl_absorpt_process_details 'Bruker SADABS'
_exptl_crystal_colour yellow
_exptl_crystal_density_diffrn 1.603
_exptl_crystal_density_meas 0
_exptl_crystal_density_method 'not measured'
_exptl_crystal_description plate
_exptl_crystal_F_000 560
_exptl_crystal_size_max 0.22
_exptl_crystal_size_mid 0.2
_exptl_crystal_size_min 0.06
_refine_diff_density_max 0.381
_refine_diff_density_min -0.259
_refine_diff_density_rms 0.056
_refine_ls_extinction_method none
_refine_ls_goodness_of_fit_ref 0.945
_refine_ls_hydrogen_treatment noref
_refine_ls_matrix_type full
_refine_ls_number_parameters 154
_refine_ls_number_reflns 2001
_refine_ls_number_restraints 0
_refine_ls_restrained_S_all 0.945
_refine_ls_R_factor_all 0.0434
_refine_ls_R_factor_gt 0.0307
_refine_ls_shift/su_max 0.000
_refine_ls_shift/su_mean 0.000
_refine_ls_structure_factor_coef Fsqd
_refine_ls_weighting_details 'calc w=1/[\s^2^(Fo^2^)+(0.0427P)^2^+0.0000P] where P=(Fo^2^+2Fc^2^)/3'
_refine_ls_weighting_scheme calc
_refine_ls_wR_factor_gt 0.0752
_refine_ls_wR_factor_ref 0.0772
_reflns_number_gt 1464
_reflns_number_total 2001
_reflns_threshold_expression >2sigma(I)
_cod_data_source_file jo800546j-File004.cif
_cod_data_source_block i7254
_cod_depositor_comments
;
The following automatic conversions were performed:
'_symmetry_cell_setting' value 'Monoclinic' changed to 'monoclinic'
according to '/home/saulius/struct/CIF-dictionaries/cif_core.dic'
dictionary named 'cif_core.dic' version 2.4.1 from 2010-06-29.

Automatic conversion script
Id: cif_fix_enum 1527 2010-12-29 10:47:43Z saulius 
;
_cod_original_sg_symbol_H-M 'P 21/n'
_cod_database_code 4023480

loop_
_symmetry_equiv_pos_as_xyz
'x, y, z'
'-x+1/2, y+1/2, -z+1/2'
'-x, -y, -z'
'x-1/2, -y-1/2, z-1/2'

loop_
_atom_site_label
_atom_site_type_symbol
_atom_site_fract_x
_atom_site_fract_y
_atom_site_fract_z
_atom_site_U_iso_or_equiv
_atom_site_adp_type
_atom_site_occupancy
_atom_site_symmetry_multiplicity
_atom_site_calc_flag
_atom_site_refinement_flags
_atom_site_disorder_assembly
_atom_site_disorder_group
S1 S -0.06628(4) -0.16127(10) 0.33024(4) 0.02577(18) Uani 1 1 d . . .
S2 S 0.21417(4) 0.18084(10) 0.31873(4) 0.02212(17) Uani 1 1 d . . .
S3 S 0.17249(4) 0.64078(11) 0.52411(4) 0.03063(19) Uani 1 1 d . . .
N7 N 0.07349(12) -0.1916(3) 0.23445(12) 0.0218(4) Uani 1 1 d . . .
C1 C -0.07586(15) -0.3749(4) 0.24636(15) 0.0232(5) Uani 1 1 d . . .
C2 C -0.14965(16) -0.5392(4) 0.22042(16) 0.0282(6) Uani 1 1 d . . .
H2 H -0.2043 -0.5449 0.2484 0.034 Uiso 1 1 calc R . .
C3 C -0.13818(16) -0.6922(4) 0.15177(16) 0.0294(6) Uani 1 1 d . . .
H3 H -0.1858 -0.8040 0.1332 0.035 Uiso 1 1 calc R . .
C4 C -0.05653(16) -0.6824(4) 0.10970(16) 0.0267(6) Uani 1 1 d . . .
H4 H -0.0507 -0.7889 0.0639 0.032 Uiso 1 1 calc R . .
C5 C 0.01489(16) -0.5222(4) 0.13352(16) 0.0271(6) Uani 1 1 d . . .
H5 H 0.0689 -0.5178 0.1045 0.033 Uiso 1 1 calc R . .
C6 C 0.00540(15) -0.3650(4) 0.20231(15) 0.0227(5) Uani 1 1 d . . .
C8 C 0.04526(15) -0.0755(4) 0.30036(15) 0.0206(5) Uani 1 1 d . . .
C9 C 0.10120(15) 0.1141(4) 0.34789(15) 0.0207(5) Uani 1 1 d . . .
C10 C 0.07785(16) 0.2533(4) 0.41536(15) 0.0235(5) Uani 1 1 d . . .
H10 H 0.0204 0.2415 0.4390 0.028 Uiso 1 1 calc R . .
C11 C 0.15279(15) 0.4176(4) 0.44429(15) 0.0216(5) Uani 1 1 d . . .
C12 C 0.23121(15) 0.4014(4) 0.39890(14) 0.0210(5) Uani 1 1 d . . .
C13 C 0.30700(15) 0.5656(4) 0.42770(15) 0.0219(5) Uani 1 1 d . . .
H13 H 0.3643 0.5766 0.4038 0.026 Uiso 1 1 calc R . .
C14 C 0.28472(16) 0.7038(4) 0.49459(15) 0.0248(5) Uani 1 1 d . . .
H14 H 0.3258 0.8216 0.5221 0.030 Uiso 1 1 calc R . .

loop_
_atom_site_aniso_label
_atom_site_aniso_U_11
_atom_site_aniso_U_22
_atom_site_aniso_U_33
_atom_site_aniso_U_23
_atom_site_aniso_U_13
_atom_site_aniso_U_12
S1 0.0172(3) 0.0392(4) 0.0219(3) 0.0005(3) 0.0068(2) -0.0038(3)
S2 0.0173(3) 0.0290(4) 0.0212(3) -0.0022(3) 0.0069(2) -0.0015(3)
S3 0.0281(3) 0.0392(4) 0.0248(3) -0.0045(3) 0.0069(3) 0.0058(3)
N7 0.0163(9) 0.0250(11) 0.0234(10) 0.0011(9) 0.0040(8) -0.0018(9)
C1 0.0174(11) 0.0306(14) 0.0186(12) 0.0049(11) -0.0011(10) -0.0014(10)
C2 0.0204(12) 0.0402(16) 0.0226(13) 0.0097(12) 0.0029(11) -0.0054(11)
C3 0.0243(13) 0.0305(15) 0.0272(13) 0.0060(12) -0.0052(11) -0.0094(11)
C4 0.0240(12) 0.0284(14) 0.0238(13) 0.0012(11) -0.0013(10) 0.0037(11)
C5 0.0204(12) 0.0335(15) 0.0266(13) 0.0009(12) 0.0044(11) 0.0021(11)
C6 0.0163(11) 0.0288(14) 0.0205(12) 0.0057(11) -0.0001(10) 0.0012(10)
C8 0.0135(11) 0.0281(13) 0.0188(12) 0.0059(10) 0.0011(10) 0.0009(10)
C9 0.0139(11) 0.0292(14) 0.0188(11) 0.0054(11) 0.0034(10) 0.0017(10)
C10 0.0169(12) 0.0352(14) 0.0183(12) 0.0027(11) 0.0042(10) 0.0042(10)
C11 0.0191(11) 0.0288(14) 0.0150(11) 0.0012(10) 0.0004(10) 0.0046(10)
C12 0.0192(11) 0.0271(14) 0.0151(11) 0.0022(10) 0.0014(10) 0.0032(10)
C13 0.0209(12) 0.0262(14) 0.0179(12) 0.0029(10) 0.0035(10) 0.0006(10)
C14 0.0259(12) 0.0262(14) 0.0204(12) 0.0040(11) 0.0022(11) -0.0022(11)

loop_
_atom_type_symbol
_atom_type_description
_atom_type_scat_dispersion_real
_atom_type_scat_dispersion_imag
_atom_type_scat_source
S S 0.1246 0.1234 'International Tables Vol C Tables 4.2.6.8 and 6.1.1.4'
N N 0.0061 0.0033 'International Tables Vol C Tables 4.2.6.8 and 6.1.1.4'
C C 0.0033 0.0016 'International Tables Vol C Tables 4.2.6.8 and 6.1.1.4'
H H 0.0000 0.0000 'International Tables Vol C Tables 4.2.6.8 and 6.1.1.4'

loop_
_geom_angle_atom_site_label_1
_geom_angle_atom_site_label_2
_geom_angle_atom_site_label_3
_geom_angle
_geom_angle_site_symmetry_1
_geom_angle_site_symmetry_3
_geom_angle_publ_flag
C1 S1 C8 88.73(10) . . ?
C12 S2 C9 90.38(10) . . ?
C14 S3 C11 91.05(10) . . ?
C8 N7 C6 110.14(18) . . ?
C2 C1 C6 120.9(2) . . ?
C2 C1 S1 129.38(18) . . ?
C6 C1 S1 109.73(16) . . ?
C3 C2 C1 117.4(2) . . ?
C3 C2 H2 121.3 . . ?
C1 C2 H2 121.3 . . ?
C2 C3 C4 121.1(2) . . ?
C2 C3 H3 119.4 . . ?
C4 C3 H3 119.4 . . ?
C5 C4 C3 122.0(2) . . ?
C5 C4 H4 119.0 . . ?
C3 C4 H4 119.0 . . ?
C4 C5 C6 118.4(2) . . ?
C4 C5 H5 120.8 . . ?
C6 C5 H5 120.8 . . ?
C5 C6 N7 124.66(19) . . ?
C5 C6 C1 120.2(2) . . ?
N7 C6 C1 115.09(19) . . ?
N7 C8 C9 122.90(19) . . ?
N7 C8 S1 116.31(17) . . ?
C9 C8 S1 120.78(17) . . ?
C10 C9 C8 128.5(2) . . ?
C10 C9 S2 113.39(17) . . ?
C8 C9 S2 118.11(16) . . ?
C9 C10 C11 110.83(19) . . ?
C9 C10 H10 124.6 . . ?
C11 C10 H10 124.6 . . ?
C12 C11 C10 114.00(19) . . ?
C12 C11 S3 110.07(16) . . ?
C10 C11 S3 135.93(17) . . ?
C11 C12 C13 114.38(19) . . ?
C11 C12 S2 111.40(16) . . ?
C13 C12 S2 134.22(17) . . ?
C14 C13 C12 110.9(2) . . ?
C14 C13 H13 124.5 . . ?
C12 C13 H13 124.5 . . ?
C13 C14 S3 113.59(18) . . ?
C13 C14 H14 123.2 . . ?
S3 C14 H14 123.2 . . ?

loop_
_geom_bond_atom_site_label_1
_geom_bond_atom_site_label_2
_geom_bond_distance
_geom_bond_site_symmetry_2
_geom_bond_publ_flag
S1 C1 1.735(2) . ?
S1 C8 1.759(2) . ?
S2 C12 1.727(2) . ?
S2 C9 1.743(2) . ?
S3 C14 1.730(2) . ?
S3 C11 1.736(2) . ?
N7 C8 1.299(3) . ?
N7 C6 1.400(3) . ?
C1 C2 1.398(3) . ?
C1 C6 1.404(3) . ?
C2 C3 1.377(3) . ?
C2 H2 0.9300 . ?
C3 C4 1.391(3) . ?
C3 H3 0.9300 . ?
C4 C5 1.357(3) . ?
C4 H4 0.9300 . ?
C5 C6 1.388(3) . ?
C5 H5 0.9300 . ?
C8 C9 1.447(3) . ?
C9 C10 1.367(3) . ?
C10 C11 1.412(3) . ?
C10 H10 0.9300 . ?
C11 C12 1.383(3) . ?
C12 C13 1.420(3) . ?
C13 C14 1.352(3) . ?
C13 H13 0.9300 . ?
C14 H14 0.9300 . ?

loop_
_cod_related_entry_id
_cod_related_entry_database
_cod_related_entry_code
1 ChemSpider 30658684
